data_1550756
loop_
_publ_author_name
'Liu, Siyuan'
'L\'egar\'e, Marc-Andr\'e'
'Hofmann, Alexander'
'Rempel, Anna'
'Hagspiel, Stephan'
'Braunschweig, Holger'

_publ_section_title
;
 Synthesis of Unsymmetrical B2E2 and B2E3 Heterocycles by Borylene
 Insertion into Boradichalcogeniranes
;
_journal_name_full 'Chemical Science'
_journal_paper_doi 10.1039/C9SC00657E
_journal_year 2019
_chemical_formula_moiety 'C33 H42 B2 N2 Se2.96'
_chemical_formula_sum 'C33 H42 B2 N2 Se2.96'
_chemical_formula_weight 722.39
_space_group_crystal_system triclinic
_space_group_IT_number 2
_space_group_name_Hall '-P 1'
_space_group_name_H-M_alt 'P -1'
_symmetry_space_group_name_Hall '-P 1'
_symmetry_space_group_name_H-M 'P -1'
_atom_sites_solution_hydrogens geom
_atom_sites_solution_primary iterative
_atom_sites_solution_secondary difmap
_audit_creation_method SHELXL-2016/6
_audit_update_record
;
2018-12-20 deposited with the CCDC.    2019-03-19 downloaded from the CCDC.
;
_cell_angle_alpha 75.409(3)
_cell_angle_beta 77.096(3)
_cell_angle_gamma 85.540(3)
_cell_formula_units_Z 2
_cell_length_a 8.6416(7)
_cell_length_b 13.4779(11)
_cell_length_c 14.6575(12)
_cell_measurement_reflns_used 9949
_cell_measurement_temperature 100(2)
_cell_measurement_theta_max 27.46
_cell_measurement_theta_min 2.39
_cell_volume 1610.0(2)
_computing_cell_refinement 'Saint+ ver. V8.38A (Bruker AXS)'
_computing_data_collection 'APEX2 ver. 2014.9 (Bruker AXS)'
_computing_data_reduction 'Saint+ ver. V8.38A (Bruker AXS)'
_computing_molecular_graphics 'ShelXLe (Huebschle et all, 2011)'
_computing_publication_material 'SHELXL-2016/6 (Sheldrick, 2016)'
_computing_structure_refinement 'SHELXL-2016/6 (Sheldrick, 2016)'
_computing_structure_solution 'SHELXT (Sheldrick, 2014)'
_diffrn_ambient_temperature 100(2)
_diffrn_detector 'CCD area detector (Apex2)'
_diffrn_detector_area_resol_mean 8.333
_diffrn_measured_fraction_theta_full 0.999
_diffrn_measured_fraction_theta_max 0.999
_diffrn_measurement_device_type 'Bruker X8-APEX II'
_diffrn_measurement_method '\f and \w scans'
_diffrn_radiation_monochromator 'multi-layer mirror'
_diffrn_radiation_type MoK\a
_diffrn_radiation_wavelength 0.71073
_diffrn_reflns_av_R_equivalents 0.0634
_diffrn_reflns_av_unetI/netI 0.0521
_diffrn_reflns_Laue_measured_fraction_full 0.999
_diffrn_reflns_Laue_measured_fraction_max 0.999
_diffrn_reflns_limit_h_max 9
_diffrn_reflns_limit_h_min -10
_diffrn_reflns_limit_k_max 15
_diffrn_reflns_limit_k_min -16
_diffrn_reflns_limit_l_max 15
_diffrn_reflns_limit_l_min -18
_diffrn_reflns_number 36493
_diffrn_reflns_point_group_measured_fraction_full 0.999
_diffrn_reflns_point_group_measured_fraction_max 0.999
_diffrn_reflns_theta_full 26.000
_diffrn_reflns_theta_max 26.022
_diffrn_reflns_theta_min 1.469
_diffrn_source 'rotating-anode (Nonius FR-591)'
_exptl_absorpt_coefficient_mu 3.412
_exptl_absorpt_correction_T_max 0.5629
_exptl_absorpt_correction_T_min 0.4400
_exptl_absorpt_correction_type multi-scan
_exptl_absorpt_process_details 'SadAbs 2016/2 (Bruker AXS)'
_exptl_crystal_colour colourless
_exptl_crystal_density_diffrn 1.490
_exptl_crystal_description plate
_exptl_crystal_F_000 730
_exptl_crystal_size_max 0.19
_exptl_crystal_size_mid 0.185
_exptl_crystal_size_min 0.175
_refine_diff_density_max 0.823
_refine_diff_density_min -0.663
_refine_diff_density_rms 0.104
_refine_ls_extinction_method none
_refine_ls_goodness_of_fit_ref 1.089
_refine_ls_hydrogen_treatment constr
_refine_ls_matrix_type full
_refine_ls_number_parameters 397
_refine_ls_number_reflns 6330
_refine_ls_number_restraints 116
_refine_ls_restrained_S_all 1.082
_refine_ls_R_factor_all 0.0549
_refine_ls_R_factor_gt 0.0378
_refine_ls_shift/su_max 0.001
_refine_ls_shift/su_mean 0.000
_refine_ls_structure_factor_coef Fsqd
_refine_ls_weighting_details 'w=1/[\s^2^(Fo^2^)+6.2556P] where P=(Fo^2^+2Fc^2^)/3'
_refine_ls_weighting_scheme calc
_refine_ls_wR_factor_gt 0.0848
_refine_ls_wR_factor_ref 0.0905
_reflns_Friedel_coverage 0.000
_reflns_number_gt 5142
_reflns_number_total 6330
_reflns_threshold_expression 'I > 2\s(I)'
_cod_data_source_file c9sc00657e2.cif
_cod_data_source_block AlHo112_a
_cod_database_code 1550756
_shelx_shelxl_version_number 2016/6
_shelx_space_group_comment
;
The symmetry employed for this shelxl refinement is uniquely defined
by the following loop, which should always be used as a source of
symmetry information in preference to the above space-group names.
They are only intended as comments.
;
_shelx_estimated_absorpt_t_min 0.563
_shelx_estimated_absorpt_t_max 0.587

loop_
_space_group_symop_operation_xyz
'x, y, z'
'-x, -y, -z'

loop_
_atom_site_label
_atom_site_type_symbol
_atom_site_fract_x
_atom_site_fract_y
_atom_site_fract_z
_atom_site_U_iso_or_equiv
_atom_site_adp_type
_atom_site_occupancy
_atom_site_site_symmetry_order
_atom_site_calc_flag
_atom_site_refinement_flags_posn
_atom_site_refinement_flags_adp
_atom_site_refinement_flags_occupancy
_atom_site_disorder_assembly
_atom_site_disorder_group
B1_4 B 0.7828(6) 0.2510(3) 0.7208(4) 0.0159(3) Uani 0.9644(8) 1 d D U P A 1
B2_4 B 0.6206(6) 0.4759(3) 0.7036(3) 0.0147(4) Uani 0.9644(8) 1 d D U P A 1
Se1_4 Se 0.95999(5) 0.33157(3) 0.64237(3) 0.01782(11) Uani 0.9644(8) 1 d . U P A 1
Se2_4 Se 0.83512(5) 0.49069(3) 0.59983(3) 0.01560(11) Uani 0.9644(8) 1 d . U P A 1
Se3_4 Se 0.57883(5) 0.31670(3) 0.74969(3) 0.01515(11) Uani 0.9644(8) 1 d . U P A 1
B1_44 B 0.734(3) 0.2436(12) 0.737(3) 0.0159(3) Uani 0.0356(8) 1 d D U P A 2
B2_44 B 0.649(3) 0.4276(14) 0.744(2) 0.0147(4) Uani 0.0356(8) 1 d D U P A 2
Se2_44 Se 0.5308(13) 0.2970(8) 0.8065(10) 0.0160(7) Uani 0.0356(8) 1 d D U P A 2
Se3_44 Se 0.8373(13) 0.3758(7) 0.6593(8) 0.0167(4) Uani 0.0356(8) 1 d D U P A 2
C1_1 C 0.8038(4) 0.1308(3) 0.7586(3) 0.0133(8) Uani 1 1 d D . . . .
C2_1 C 0.7898(5) 0.0636(3) 0.7017(3) 0.0161(9) Uani 1 1 d . . . . .
C3_1 C 0.7978(5) -0.0420(3) 0.7396(3) 0.0201(9) Uani 1 1 d . . . . .
H3_1 H 0.784982 -0.087109 0.701547 0.024 Uiso 1 1 calc R U . . .
C4_1 C 0.8237(5) -0.0823(3) 0.8312(3) 0.0227(10) Uani 1 1 d . . . . .
H4_1 H 0.827684 -0.154451 0.856153 0.027 Uiso 1 1 calc R U . . .
C5_1 C 0.8439(5) -0.0173(3) 0.8863(3) 0.0213(9) Uani 1 1 d . . . . .
H5_1 H 0.864311 -0.045086 0.948928 0.026 Uiso 1 1 calc R U . . .
C6_1 C 0.8349(5) 0.0896(3) 0.8513(3) 0.0169(9) Uani 1 1 d . . . . .
C7_1 C 0.7696(5) 0.0994(3) 0.5994(3) 0.0170(9) Uani 1 1 d . . . . .
C8_1 C 0.6197(5) 0.0978(3) 0.5783(3) 0.0181(9) Uani 1 1 d . . . . .
C9_1 C 0.6048(5) 0.1212(3) 0.4828(3) 0.0219(10) Uani 1 1 d . . . . .
H9_1 H 0.503572 0.117588 0.468694 0.026 Uiso 1 1 calc R U . . .
C10_1 C 0.7354(5) 0.1500(3) 0.4069(3) 0.0219(10) Uani 1 1 d . . . . .
C11_1 C 0.8815(5) 0.1521(3) 0.4294(3) 0.0222(10) Uani 1 1 d . . . . .
H11_1 H 0.971060 0.172425 0.378439 0.027 Uiso 1 1 calc R U . . .
C12_1 C 0.9026(5) 0.1257(3) 0.5236(3) 0.0181(9) Uani 1 1 d . . . . .
C13_1 C 0.4740(5) 0.0721(3) 0.6583(3) 0.0245(10) Uani 1 1 d . . . . .
H13A_1 H 0.382287 0.067811 0.630502 0.037 Uiso 1 1 calc R U . . .
H13B_1 H 0.453787 0.125729 0.694156 0.037 Uiso 1 1 calc R U . . .
H13C_1 H 0.491453 0.006085 0.702017 0.037 Uiso 1 1 calc R U . . .
C14_1 C 0.7171(6) 0.1789(4) 0.3030(3) 0.0343(12) Uani 1 1 d . . . . .
H14A_1 H 0.808654 0.151966 0.262675 0.052 Uiso 1 1 calc R U . . .
H14B_1 H 0.711224 0.253701 0.280589 0.052 Uiso 1 1 calc R U . . .
H14C_1 H 0.619630 0.149551 0.298387 0.052 Uiso 1 1 calc R U . . .
C15_1 C 1.0690(5) 0.1212(3) 0.5407(3) 0.0245(10) Uani 1 1 d . . . . .
H15A_1 H 1.125531 0.182606 0.500229 0.037 Uiso 1 1 calc R U . . .
H15B_1 H 1.125094 0.060024 0.524146 0.037 Uiso 1 1 calc R U . . .
H15C_1 H 1.064600 0.118196 0.608716 0.037 Uiso 1 1 calc R U . . .
C16_1 C 0.8657(5) 0.1561(3) 0.9125(3) 0.0156(9) Uani 1 1 d . . . . .
C17_1 C 0.7454(5) 0.1838(3) 0.9833(3) 0.0200(9) Uani 1 1 d . . . . .
C18_1 C 0.7817(5) 0.2467(3) 1.0380(3) 0.0219(10) Uani 1 1 d . . . . .
H18_1 H 0.699798 0.265899 1.085947 0.026 Uiso 1 1 calc R U . . .
C19_1 C 0.9338(5) 0.2817(3) 1.0243(3) 0.0210(10) Uani 1 1 d . . . . .
C20_1 C 1.0526(5) 0.2499(3) 0.9562(3) 0.0194(9) Uani 1 1 d . . . . .
H20_1 H 1.158069 0.271440 0.947555 0.023 Uiso 1 1 calc R U . . .
C21_1 C 1.0218(5) 0.1874(3) 0.8999(3) 0.0163(9) Uani 1 1 d . . . . .
C22_1 C 0.5784(5) 0.1460(4) 1.0028(3) 0.0287(11) Uani 1 1 d . . . . .
H22A_1 H 0.507902 0.181493 1.047301 0.043 Uiso 1 1 calc R U . . .
H22B_1 H 0.577229 0.071988 1.031682 0.043 Uiso 1 1 calc R U . . .
H22C_1 H 0.541759 0.159858 0.942080 0.043 Uiso 1 1 calc R U . . .
C23_1 C 0.9704(6) 0.3528(3) 1.0809(3) 0.0281(11) Uani 1 1 d . . . . .
H23A_1 H 1.082386 0.371318 1.059215 0.042 Uiso 1 1 calc R U . . .
H23B_1 H 0.949196 0.318359 1.149655 0.042 Uiso 1 1 calc R U . . .
H23C_1 H 0.903311 0.414954 1.070549 0.042 Uiso 1 1 calc R U . . .
C24_1 C 1.1559(5) 0.1505(3) 0.8305(3) 0.0237(10) Uani 1 1 d . . . . .
H24A_1 H 1.256045 0.177978 0.833191 0.036 Uiso 1 1 calc R U . . .
H24B_1 H 1.136835 0.174077 0.764910 0.036 Uiso 1 1 calc R U . . .
H24C_1 H 1.162125 0.075391 0.848126 0.036 Uiso 1 1 calc R U . . .
C1_2 C 0.6361(5) 0.5285(3) 0.7906(3) 0.0185(9) Uani 1 1 d D . . . .
C2_2 C 0.7698(5) 0.4769(3) 0.8405(3) 0.0250(10) Uani 1 1 d . . . . .
H2A_2 H 0.776859 0.509905 0.891808 0.038 Uiso 1 1 calc R U . . .
H2B_2 H 0.870757 0.483608 0.793239 0.038 Uiso 1 1 calc R U . . .
H2C_2 H 0.747224 0.404048 0.868423 0.038 Uiso 1 1 calc R U . . .
C3_2 C 0.4839(5) 0.5228(4) 0.8678(3) 0.0266(10) Uani 1 1 d . . . . .
H3A_2 H 0.498805 0.556880 0.916841 0.040 Uiso 1 1 calc R U . . .
H3B_2 H 0.458192 0.450806 0.898123 0.040 Uiso 1 1 calc R U . . .
H3C_2 H 0.396698 0.557043 0.838172 0.040 Uiso 1 1 calc R U . . .
C4_2 C 0.6730(6) 0.6429(3) 0.7484(3) 0.0265(10) Uani 1 1 d . . . . .
H4A_2 H 0.678995 0.674960 0.800473 0.040 Uiso 1 1 calc R U . . .
H4B_2 H 0.588656 0.676835 0.715878 0.040 Uiso 1 1 calc R U . . .
H4C_2 H 0.774757 0.649702 0.701829 0.040 Uiso 1 1 calc R U . . .
C1_3 C 0.4770(5) 0.5271(3) 0.6502(3) 0.0147(8) Uani 1 1 d . . . . .
N1_3 N 0.3192(4) 0.5084(2) 0.6824(2) 0.0165(7) Uani 1 1 d . . . . .
C2_3 C 0.2312(5) 0.5688(3) 0.6205(3) 0.0216(10) Uani 1 1 d . . . . .
H2_3 H 0.119220 0.568963 0.627746 0.026 Uiso 1 1 calc R U . . .
N2_3 N 0.4820(4) 0.6019(2) 0.5666(2) 0.0183(8) Uani 1 1 d . . . . .
C3_3 C 0.3334(5) 0.6269(3) 0.5487(3) 0.0227(10) Uani 1 1 d . . . . .
H3_3 H 0.307700 0.676421 0.495111 0.027 Uiso 1 1 calc R U . . .
C4_3 C 0.2391(5) 0.4344(3) 0.7677(3) 0.0211(9) Uani 1 1 d . . . . .
H4A_3 H 0.149977 0.468559 0.803037 0.032 Uiso 1 1 calc R U . . .
H4B_3 H 0.314159 0.406241 0.809340 0.032 Uiso 1 1 calc R U . . .
H4C_3 H 0.199262 0.378725 0.747850 0.032 Uiso 1 1 calc R U . . .
C5_3 C 0.6225(5) 0.6532(3) 0.5000(3) 0.0239(10) Uani 1 1 d . . . . .
H5A_3 H 0.588700 0.714146 0.455715 0.036 Uiso 1 1 calc R U . . .
H5B_3 H 0.681762 0.605976 0.463060 0.036 Uiso 1 1 calc R U . . .
H5C_3 H 0.690733 0.673717 0.536995 0.036 Uiso 1 1 calc R U . . .

loop_
_atom_site_aniso_label
_atom_site_aniso_U_11
_atom_site_aniso_U_22
_atom_site_aniso_U_33
_atom_site_aniso_U_23
_atom_site_aniso_U_13
_atom_site_aniso_U_12
B1_4 0.0136(5) 0.0123(5) 0.0192(5) -0.0008(5) -0.0012(5) -0.0010(4)
B2_4 0.0134(7) 0.0115(7) 0.0169(7) -0.0005(7) -0.0013(6) -0.0014(6)
Se1_4 0.0137(2) 0.0129(2) 0.0231(2) -0.00077(17) -0.00003(17) -0.00056(16)
Se2_4 0.0136(2) 0.0124(2) 0.0176(2) 0.00000(17) -0.00060(16) -0.00104(16)
Se3_4 0.0136(2) 0.01167(19) 0.0176(2) -0.00061(17) -0.00092(18) -0.00143(16)
B1_44 0.0136(5) 0.0123(5) 0.0192(5) -0.0008(5) -0.0012(5) -0.0010(4)
B2_44 0.0134(7) 0.0115(7) 0.0169(7) -0.0005(7) -0.0013(6) -0.0014(6)
Se2_44 0.0143(10) 0.0124(10) 0.0182(10) 0.0000(10) -0.0006(10) -0.0013(9)
Se3_44 0.0138(6) 0.0128(6) 0.0203(6) -0.0005(6) -0.0007(6) -0.0007(6)
C1_1 0.0103(19) 0.0144(19) 0.012(2) -0.0016(16) 0.0032(16) -0.0023(15)
C2_1 0.0101(19) 0.017(2) 0.018(2) -0.0026(17) 0.0022(16) -0.0013(16)
C3_1 0.023(2) 0.016(2) 0.023(2) -0.0081(18) -0.0033(18) -0.0004(17)
C4_1 0.031(3) 0.010(2) 0.025(2) -0.0014(18) -0.007(2) 0.0011(18)
C5_1 0.028(2) 0.017(2) 0.018(2) 0.0009(18) -0.0085(19) -0.0023(18)
C6_1 0.015(2) 0.015(2) 0.019(2) -0.0029(17) -0.0011(17) 0.0008(16)
C7_1 0.023(2) 0.0113(19) 0.018(2) -0.0063(17) -0.0036(18) 0.0008(16)
C8_1 0.022(2) 0.014(2) 0.018(2) -0.0054(17) -0.0009(18) -0.0017(17)
C9_1 0.026(2) 0.018(2) 0.027(2) -0.0086(19) -0.012(2) 0.0009(18)
C10_1 0.035(3) 0.016(2) 0.018(2) -0.0068(18) -0.008(2) 0.0017(19)
C11_1 0.029(2) 0.016(2) 0.019(2) -0.0044(18) 0.0018(19) -0.0014(18)
C12_1 0.024(2) 0.0099(19) 0.019(2) -0.0033(17) -0.0010(18) 0.0002(17)
C13_1 0.025(2) 0.025(2) 0.023(2) -0.006(2) -0.0036(19) -0.0031(19)
C14_1 0.049(3) 0.029(3) 0.024(3) -0.004(2) -0.010(2) -0.001(2)
C15_1 0.023(2) 0.022(2) 0.027(3) -0.0056(19) -0.001(2) -0.0007(19)
C16_1 0.021(2) 0.0123(19) 0.012(2) 0.0013(16) -0.0069(17) 0.0018(16)
C17_1 0.024(2) 0.020(2) 0.015(2) -0.0005(18) -0.0057(18) -0.0024(18)
C18_1 0.029(2) 0.021(2) 0.015(2) -0.0045(18) -0.0045(19) 0.0035(19)
C19_1 0.033(3) 0.014(2) 0.017(2) 0.0023(17) -0.012(2) -0.0026(18)
C20_1 0.018(2) 0.017(2) 0.021(2) 0.0014(18) -0.0072(18) -0.0024(17)
C21_1 0.023(2) 0.0123(19) 0.012(2) 0.0021(16) -0.0048(17) 0.0005(17)
C22_1 0.025(3) 0.035(3) 0.025(3) -0.008(2) 0.000(2) -0.008(2)
C23_1 0.039(3) 0.021(2) 0.027(3) -0.009(2) -0.008(2) -0.005(2)
C24_1 0.019(2) 0.027(2) 0.022(2) -0.0046(19) -0.0020(19) -0.0010(19)
C1_2 0.023(2) 0.018(2) 0.018(2) -0.0059(17) -0.0077(18) -0.0008(17)
C2_2 0.029(3) 0.025(2) 0.026(2) -0.008(2) -0.015(2) -0.001(2)
C3_2 0.030(3) 0.035(3) 0.017(2) -0.012(2) -0.004(2) 0.001(2)
C4_2 0.036(3) 0.021(2) 0.028(3) -0.010(2) -0.011(2) -0.003(2)
C1_3 0.017(2) 0.014(2) 0.011(2) -0.0016(16) -0.0011(16) -0.0027(16)
N1_3 0.0178(18) 0.0135(17) 0.0193(19) -0.0037(14) -0.0063(15) -0.0008(14)
C2_3 0.020(2) 0.018(2) 0.029(3) -0.0058(19) -0.012(2) 0.0016(18)
N2_3 0.0228(19) 0.0136(17) 0.0185(19) -0.0038(14) -0.0047(15) -0.0011(14)
C3_3 0.028(2) 0.021(2) 0.025(2) -0.0064(19) -0.017(2) 0.0022(19)
C4_3 0.014(2) 0.024(2) 0.023(2) -0.0038(19) 0.0004(18) -0.0020(17)
C5_3 0.030(3) 0.018(2) 0.018(2) 0.0034(18) -0.0018(19) 0.0009(19)

loop_
_atom_type_symbol
_atom_type_description
_atom_type_scat_dispersion_real
_atom_type_scat_dispersion_imag
_atom_type_scat_source
C C 0.0033 0.0016 'International Tables Vol C Tables 4.2.6.8 and 6.1.1.4'
H H 0.0000 0.0000 'International Tables Vol C Tables 4.2.6.8 and 6.1.1.4'
B B 0.0013 0.0007 'International Tables Vol C Tables 4.2.6.8 and 6.1.1.4'
N N 0.0061 0.0033 'International Tables Vol C Tables 4.2.6.8 and 6.1.1.4'
Se Se -0.0929 2.2259 'International Tables Vol C Tables 4.2.6.8 and 6.1.1.4'

loop_
_exptl_crystal_face_index_h
_exptl_crystal_face_index_k
_exptl_crystal_face_index_l
_exptl_crystal_face_perp_dist
0.00 -1.00 -1.00 0.0860
0.00 1.00 1.00 0.0020
2.00 -2.00 -1.00 0.0940
-2.00 2.00 1.00 0.0290
-2.00 1.00 0.00 0.0580
2.00 1.00 2.00 0.0630
-2.00 -1.00 -2.00 0.1170
2.00 -1.00 -2.00 0.1110
-2.00 1.00 2.00 0.0290
2.00 1.00 -2.00 0.1160
-2.00 -1.00 2.00 0.0690
0.00 1.00 -1.00 0.0870
0.00 -1.00 1.00 0.0680

loop_
_geom_angle_atom_site_label_1
_geom_angle_atom_site_label_2
_geom_angle_atom_site_label_3
_geom_angle
C1_1 B1_4 Se3_4 120.3(3)
C1_1 B1_4 Se1_4 120.2(3)
Se3_4 B1_4 Se1_4 119.4(2)
C1_3 B2_4 C1_2 112.7(3)
C1_3 B2_4 Se2_4 108.6(3)
C1_2 B2_4 Se2_4 109.8(3)
C1_3 B2_4 Se3_4 106.1(3)
C1_2 B2_4 Se3_4 113.8(3)
Se2_4 B2_4 Se3_4 105.4(2)
B1_4 Se1_4 Se2_4 100.71(14)
B2_4 Se2_4 Se1_4 102.68(13)
B1_4 Se3_4 B2_4 105.55(19)
C1_1 B1_44 Se3_44 131.0(8)
C1_1 B1_44 Se2_44 127.1(8)
Se3_44 B1_44 Se2_44 100.5(7)
C1_2 B2_44 Se2_44 125.1(10)
C1_2 B2_44 Se3_44 128.4(10)
Se2_44 B2_44 Se3_44 100.5(7)
B1_44 Se2_44 B2_44 79.0(9)
B1_44 Se3_44 B2_44 79.0(9)
C2_1 C1_1 C6_1 118.9(4)
C2_1 C1_1 B1_44 121.0(19)
C6_1 C1_1 B1_44 117.4(18)
C2_1 C1_1 B1_4 121.1(4)
C6_1 C1_1 B1_4 120.0(4)
C3_1 C2_1 C1_1 119.7(4)
C3_1 C2_1 C7_1 117.1(4)
C1_1 C2_1 C7_1 123.2(4)
C4_1 C3_1 C2_1 121.3(4)
C4_1 C3_1 H3_1 119.3
C2_1 C3_1 H3_1 119.3
C3_1 C4_1 C5_1 119.6(4)
C3_1 C4_1 H4_1 120.2
C5_1 C4_1 H4_1 120.2
C4_1 C5_1 C6_1 120.9(4)
C4_1 C5_1 H5_1 119.5
C6_1 C5_1 H5_1 119.5
C5_1 C6_1 C1_1 119.5(4)
C5_1 C6_1 C16_1 118.4(4)
C1_1 C6_1 C16_1 122.0(3)
C8_1 C7_1 C12_1 119.5(4)
C8_1 C7_1 C2_1 119.9(4)
C12_1 C7_1 C2_1 120.3(4)
C9_1 C8_1 C7_1 119.6(4)
C9_1 C8_1 C13_1 119.7(4)
C7_1 C8_1 C13_1 120.7(4)
C8_1 C9_1 C10_1 121.4(4)
C8_1 C9_1 H9_1 119.3
C10_1 C9_1 H9_1 119.3
C11_1 C10_1 C9_1 118.1(4)
C11_1 C10_1 C14_1 120.9(4)
C9_1 C10_1 C14_1 121.1(4)
C10_1 C11_1 C12_1 122.3(4)
C10_1 C11_1 H11_1 118.8
C12_1 C11_1 H11_1 118.8
C11_1 C12_1 C7_1 119.1(4)
C11_1 C12_1 C15_1 118.5(4)
C7_1 C12_1 C15_1 122.4(4)
C8_1 C13_1 H13A_1 109.5
C8_1 C13_1 H13B_1 109.5
H13A_1 C13_1 H13B_1 109.5
C8_1 C13_1 H13C_1 109.5
H13A_1 C13_1 H13C_1 109.5
H13B_1 C13_1 H13C_1 109.5
C10_1 C14_1 H14A_1 109.5
C10_1 C14_1 H14B_1 109.5
H14A_1 C14_1 H14B_1 109.5
C10_1 C14_1 H14C_1 109.5
H14A_1 C14_1 H14C_1 109.5
H14B_1 C14_1 H14C_1 109.5
C12_1 C15_1 H15A_1 109.5
C12_1 C15_1 H15B_1 109.5
H15A_1 C15_1 H15B_1 109.5
C12_1 C15_1 H15C_1 109.5
H15A_1 C15_1 H15C_1 109.5
H15B_1 C15_1 H15C_1 109.5
C17_1 C16_1 C21_1 120.0(4)
C17_1 C16_1 C6_1 121.7(4)
C21_1 C16_1 C6_1 118.2(4)
C16_1 C17_1 C18_1 119.0(4)
C16_1 C17_1 C22_1 121.4(4)
C18_1 C17_1 C22_1 119.6(4)
C19_1 C18_1 C17_1 121.8(4)
C19_1 C18_1 H18_1 119.1
C17_1 C18_1 H18_1 119.1
C20_1 C19_1 C18_1 118.1(4)
C20_1 C19_1 C23_1 120.5(4)
C18_1 C19_1 C23_1 121.4(4)
C19_1 C20_1 C21_1 122.0(4)
C19_1 C20_1 H20_1 119.0
C21_1 C20_1 H20_1 119.0
C20_1 C21_1 C16_1 118.9(4)
C20_1 C21_1 C24_1 120.1(4)
C16_1 C21_1 C24_1 120.9(4)
C17_1 C22_1 H22A_1 109.5
C17_1 C22_1 H22B_1 109.5
H22A_1 C22_1 H22B_1 109.5
C17_1 C22_1 H22C_1 109.5
H22A_1 C22_1 H22C_1 109.5
H22B_1 C22_1 H22C_1 109.5
C19_1 C23_1 H23A_1 109.5
C19_1 C23_1 H23B_1 109.5
H23A_1 C23_1 H23B_1 109.5
C19_1 C23_1 H23C_1 109.5
H23A_1 C23_1 H23C_1 109.5
H23B_1 C23_1 H23C_1 109.5
C21_1 C24_1 H24A_1 109.5
C21_1 C24_1 H24B_1 109.5
H24A_1 C24_1 H24B_1 109.5
C21_1 C24_1 H24C_1 109.5
H24A_1 C24_1 H24C_1 109.5
H24B_1 C24_1 H24C_1 109.5
C3_2 C1_2 C2_2 107.7(4)
C3_2 C1_2 C4_2 107.0(4)
C2_2 C1_2 C4_2 108.6(3)
C3_2 C1_2 B2_4 112.9(3)
C2_2 C1_2 B2_4 111.1(3)
C4_2 C1_2 B2_4 109.3(3)
C3_2 C1_2 B2_44 109.0(5)
C2_2 C1_2 B2_44 86.5(13)
C4_2 C1_2 B2_44 134.1(9)
C1_2 C2_2 H2A_2 109.5
C1_2 C2_2 H2B_2 109.5
H2A_2 C2_2 H2B_2 109.5
C1_2 C2_2 H2C_2 109.5
H2A_2 C2_2 H2C_2 109.5
H2B_2 C2_2 H2C_2 109.5
C1_2 C3_2 H3A_2 109.5
C1_2 C3_2 H3B_2 109.5
H3A_2 C3_2 H3B_2 109.5
C1_2 C3_2 H3C_2 109.5
H3A_2 C3_2 H3C_2 109.5
H3B_2 C3_2 H3C_2 109.5
C1_2 C4_2 H4A_2 109.5
C1_2 C4_2 H4B_2 109.5
H4A_2 C4_2 H4B_2 109.5
C1_2 C4_2 H4C_2 109.5
H4A_2 C4_2 H4C_2 109.5
H4B_2 C4_2 H4C_2 109.5
N1_3 C1_3 N2_3 103.2(3)
N1_3 C1_3 B2_4 127.1(3)
N2_3 C1_3 B2_4 129.6(3)
C1_3 N1_3 C2_3 111.3(3)
C1_3 N1_3 C4_3 129.2(3)
C2_3 N1_3 C4_3 119.5(3)
C3_3 C2_3 N1_3 107.0(4)
C3_3 C2_3 H2_3 126.5
N1_3 C2_3 H2_3 126.5
C3_3 N2_3 C1_3 111.4(3)
C3_3 N2_3 C5_3 120.7(3)
C1_3 N2_3 C5_3 127.9(3)
C2_3 C3_3 N2_3 107.2(4)
C2_3 C3_3 H3_3 126.4
N2_3 C3_3 H3_3 126.4
N1_3 C4_3 H4A_3 109.5
N1_3 C4_3 H4B_3 109.5
H4A_3 C4_3 H4B_3 109.5
N1_3 C4_3 H4C_3 109.5
H4A_3 C4_3 H4C_3 109.5
H4B_3 C4_3 H4C_3 109.5
N2_3 C5_3 H5A_3 109.5
N2_3 C5_3 H5B_3 109.5
H5A_3 C5_3 H5B_3 109.5
N2_3 C5_3 H5C_3 109.5
H5A_3 C5_3 H5C_3 109.5
H5B_3 C5_3 H5C_3 109.5

loop_
_geom_bond_atom_site_label_1
_geom_bond_atom_site_label_2
_geom_bond_distance
B1_4 C1_1 1.584(6)
B1_4 Se3_4 1.919(5)
B1_4 Se1_4 1.921(5)
B2_4 C1_3 1.631(6)
B2_4 C1_2 1.642(6)
B2_4 Se2_4 2.106(5)
B2_4 Se3_4 2.115(4)
Se1_4 Se2_4 2.3279(6)
B1_44 C1_1 1.572(16)
B1_44 Se3_44 2.007(11)
B1_44 Se2_44 2.007(11)
B2_44 C1_2 1.658(17)
B2_44 Se2_44 2.007(11)
B2_44 Se3_44 2.007(11)
C1_1 C2_1 1.406(6)
C1_1 C6_1 1.409(6)
C2_1 C3_1 1.394(6)
C2_1 C7_1 1.500(6)
C3_1 C4_1 1.376(6)
C3_1 H3_1 0.9500
C4_1 C5_1 1.377(6)
C4_1 H4_1 0.9500
C5_1 C6_1 1.404(6)
C5_1 H5_1 0.9500
C6_1 C16_1 1.492(6)
C7_1 C8_1 1.400(6)
C7_1 C12_1 1.406(6)
C8_1 C9_1 1.389(6)
C8_1 C13_1 1.511(6)
C9_1 C10_1 1.397(6)
C9_1 H9_1 0.9500
C10_1 C11_1 1.378(6)
C10_1 C14_1 1.516(6)
C11_1 C12_1 1.387(6)
C11_1 H11_1 0.9500
C12_1 C15_1 1.508(6)
C13_1 H13A_1 0.9800
C13_1 H13B_1 0.9800
C13_1 H13C_1 0.9800
C14_1 H14A_1 0.9800
C14_1 H14B_1 0.9800
C14_1 H14C_1 0.9800
C15_1 H15A_1 0.9800
C15_1 H15B_1 0.9800
C15_1 H15C_1 0.9800
C16_1 C17_1 1.397(6)
C16_1 C21_1 1.403(6)
C17_1 C18_1 1.398(6)
C17_1 C22_1 1.511(6)
C18_1 C19_1 1.387(6)
C18_1 H18_1 0.9500
C19_1 C20_1 1.386(6)
C19_1 C23_1 1.507(6)
C20_1 C21_1 1.394(6)
C20_1 H20_1 0.9500
C21_1 C24_1 1.505(6)
C22_1 H22A_1 0.9800
C22_1 H22B_1 0.9800
C22_1 H22C_1 0.9800
C23_1 H23A_1 0.9800
C23_1 H23B_1 0.9800
C23_1 H23C_1 0.9800
C24_1 H24A_1 0.9800
C24_1 H24B_1 0.9800
C24_1 H24C_1 0.9800
C1_2 C3_2 1.525(6)
C1_2 C2_2 1.533(6)
C1_2 C4_2 1.539(6)
C2_2 H2A_2 0.9800
C2_2 H2B_2 0.9800
C2_2 H2C_2 0.9800
C3_2 H3A_2 0.9800
C3_2 H3B_2 0.9800
C3_2 H3C_2 0.9800
C4_2 H4A_2 0.9800
C4_2 H4B_2 0.9800
C4_2 H4C_2 0.9800
C1_3 N1_3 1.361(5)
C1_3 N2_3 1.371(5)
N1_3 C2_3 1.379(5)
N1_3 C4_3 1.459(5)
C2_3 C3_3 1.333(6)
C2_3 H2_3 0.9500
N2_3 C3_3 1.368(5)
N2_3 C5_3 1.472(5)
C3_3 H3_3 0.9500
C4_3 H4A_3 0.9800
C4_3 H4B_3 0.9800
C4_3 H4C_3 0.9800
C5_3 H5A_3 0.9800
C5_3 H5B_3 0.9800
C5_3 H5C_3 0.9800

loop_
_geom_torsion_atom_site_label_1
_geom_torsion_atom_site_label_2
_geom_torsion_atom_site_label_3
_geom_torsion_atom_site_label_4
_geom_torsion
Se3_44 B1_44 C1_1 C2_1 -95(4)
Se2_44 B1_44 C1_1 C2_1 101(3)
Se3_44 B1_44 C1_1 C6_1 104(3)
Se2_44 B1_44 C1_1 C6_1 -59(4)
Se3_4 B1_4 C1_1 C2_1 92.5(4)
Se1_4 B1_4 C1_1 C2_1 -85.6(5)
Se3_4 B1_4 C1_1 C6_1 -86.5(5)
Se1_4 B1_4 C1_1 C6_1 95.3(4)
C6_1 C1_1 C2_1 C3_1 3.6(6)
B1_44 C1_1 C2_1 C3_1 -156.9(5)
B1_4 C1_1 C2_1 C3_1 -175.5(4)
C6_1 C1_1 C2_1 C7_1 -175.1(4)
B1_44 C1_1 C2_1 C7_1 24.4(7)
B1_4 C1_1 C2_1 C7_1 5.8(6)
C1_1 C2_1 C3_1 C4_1 -1.9(6)
C7_1 C2_1 C3_1 C4_1 176.9(4)
C2_1 C3_1 C4_1 C5_1 -0.7(7)
C3_1 C4_1 C5_1 C6_1 1.5(7)
C4_1 C5_1 C6_1 C1_1 0.3(6)
C4_1 C5_1 C6_1 C16_1 -177.0(4)
C2_1 C1_1 C6_1 C5_1 -2.9(6)
B1_44 C1_1 C6_1 C5_1 158.4(9)
B1_4 C1_1 C6_1 C5_1 176.3(4)
C2_1 C1_1 C6_1 C16_1 174.4(4)
B1_44 C1_1 C6_1 C16_1 -24.4(10)
B1_4 C1_1 C6_1 C16_1 -6.5(6)
C3_1 C2_1 C7_1 C8_1 78.6(5)
C1_1 C2_1 C7_1 C8_1 -102.7(5)
C3_1 C2_1 C7_1 C12_1 -95.5(5)
C1_1 C2_1 C7_1 C12_1 83.2(5)
C12_1 C7_1 C8_1 C9_1 0.6(6)
C2_1 C7_1 C8_1 C9_1 -173.5(4)
C12_1 C7_1 C8_1 C13_1 -178.7(4)
C2_1 C7_1 C8_1 C13_1 7.2(6)
C7_1 C8_1 C9_1 C10_1 -2.3(6)
C13_1 C8_1 C9_1 C10_1 177.0(4)
C8_1 C9_1 C10_1 C11_1 1.6(6)
C8_1 C9_1 C10_1 C14_1 -178.0(4)
C9_1 C10_1 C11_1 C12_1 0.8(6)
C14_1 C10_1 C11_1 C12_1 -179.6(4)
C10_1 C11_1 C12_1 C7_1 -2.4(6)
C10_1 C11_1 C12_1 C15_1 174.6(4)
C8_1 C7_1 C12_1 C11_1 1.7(6)
C2_1 C7_1 C12_1 C11_1 175.8(4)
C8_1 C7_1 C12_1 C15_1 -175.2(4)
C2_1 C7_1 C12_1 C15_1 -1.1(6)
C5_1 C6_1 C16_1 C17_1 -86.3(5)
C1_1 C6_1 C16_1 C17_1 96.4(5)
C5_1 C6_1 C16_1 C21_1 91.1(5)
C1_1 C6_1 C16_1 C21_1 -86.2(5)
C21_1 C16_1 C17_1 C18_1 2.8(6)
C6_1 C16_1 C17_1 C18_1 -179.8(4)
C21_1 C16_1 C17_1 C22_1 -176.2(4)
C6_1 C16_1 C17_1 C22_1 1.2(6)
C16_1 C17_1 C18_1 C19_1 -0.4(6)
C22_1 C17_1 C18_1 C19_1 178.7(4)
C17_1 C18_1 C19_1 C20_1 -2.1(6)
C17_1 C18_1 C19_1 C23_1 177.5(4)
C18_1 C19_1 C20_1 C21_1 2.1(6)
C23_1 C19_1 C20_1 C21_1 -177.5(4)
C19_1 C20_1 C21_1 C16_1 0.2(6)
C19_1 C20_1 C21_1 C24_1 -176.9(4)
C17_1 C16_1 C21_1 C20_1 -2.8(6)
C6_1 C16_1 C21_1 C20_1 179.7(3)
C17_1 C16_1 C21_1 C24_1 174.3(4)
C6_1 C16_1 C21_1 C24_1 -3.2(5)
C1_3 B2_4 C1_2 C3_2 57.6(5)
Se2_4 B2_4 C1_2 C3_2 178.8(3)
Se3_4 B2_4 C1_2 C3_2 -63.3(4)
C1_3 B2_4 C1_2 C2_2 178.7(3)
Se2_4 B2_4 C1_2 C2_2 -60.0(4)
Se3_4 B2_4 C1_2 C2_2 57.8(4)
C1_3 B2_4 C1_2 C4_2 -61.4(4)
Se2_4 B2_4 C1_2 C4_2 59.9(4)
Se3_4 B2_4 C1_2 C4_2 177.7(3)
Se2_44 B2_44 C1_2 C3_2 -20(3)
Se3_44 B2_44 C1_2 C3_2 -166.8(19)
Se2_44 B2_44 C1_2 C2_2 88(2)
Se3_44 B2_44 C1_2 C2_2 -59(2)
Se2_44 B2_44 C1_2 C4_2 -159.4(12)
Se3_44 B2_44 C1_2 C4_2 53(3)
C1_2 B2_4 C1_3 N1_3 -79.1(5)
Se2_4 B2_4 C1_3 N1_3 159.0(3)
Se3_4 B2_4 C1_3 N1_3 46.2(5)
C1_2 B2_4 C1_3 N2_3 97.0(5)
Se2_4 B2_4 C1_3 N2_3 -24.9(5)
Se3_4 B2_4 C1_3 N2_3 -137.8(4)
N2_3 C1_3 N1_3 C2_3 0.5(4)
B2_4 C1_3 N1_3 C2_3 177.3(4)
N2_3 C1_3 N1_3 C4_3 178.5(4)
B2_4 C1_3 N1_3 C4_3 -4.6(7)
C1_3 N1_3 C2_3 C3_3 -0.4(5)
C4_3 N1_3 C2_3 C3_3 -178.6(4)
N1_3 C1_3 N2_3 C3_3 -0.4(4)
B2_4 C1_3 N2_3 C3_3 -177.1(4)
N1_3 C1_3 N2_3 C5_3 179.7(4)
B2_4 C1_3 N2_3 C5_3 2.9(7)
N1_3 C2_3 C3_3 N2_3 0.1(5)
C1_3 N2_3 C3_3 C2_3 0.2(5)
C5_3 N2_3 C3_3 C2_3 -179.9(4)
